data_7709818
loop_
_publ_author_name
'Becker, Christian'
'Schwabedissen, Jan'
'Neumann, Beate'
'Stammler, Hans-Georg'
'Mitzel, Norbert W.'

_publ_section_title
;
 Frustrated Lewis pair chemistry of hydride sponges
;
_journal_name_full 'Dalton Transactions'
_journal_paper_doi 10.1039/D2DT00585A
_journal_year 2022
_chemical_formula_moiety '2(C14 H19 N2), 2(C15 H18 B2 N), C2 H3 N'
_chemical_formula_sum 'C60 H77 B4 N7'
_chemical_formula_weight 939.52
_space_group_crystal_system triclinic
_space_group_IT_number 2
_space_group_name_Hall '-P 1'
_space_group_name_H-M_alt 'P -1'
_atom_sites_solution_hydrogens geom
_atom_sites_solution_primary dual
_audit_creation_date 2020-10-01
_audit_creation_method
;
Olex2 1.3-ac4
(compiled 2019.04.23 svn.r3594 for Rigaku Oxford Diffraction, GUI svn.r5739)
;
_audit_update_record
;
2022-02-11 deposited with the CCDC.	2022-03-17 downloaded from the CCDC.
;
_cell_angle_alpha 81.602(4)
_cell_angle_beta 85.872(4)
_cell_angle_gamma 85.229(4)
_cell_formula_units_Z 2
_cell_length_a 9.8110(5)
_cell_length_b 16.5987(7)
_cell_length_c 17.3054(7)
_cell_measurement_reflns_used 9145
_cell_measurement_temperature 100.00(10)
_cell_measurement_theta_max 75.9980
_cell_measurement_theta_min 2.6690
_cell_volume 2773.2(2)
_computing_cell_refinement 'CrysAlisPro 1.171.40.82a (Rigaku OD, 2020)'
_computing_data_collection 'CrysAlisPro 1.171.40.82a (Rigaku OD, 2020)'
_computing_data_reduction 'CrysAlisPro 1.171.40.82a (Rigaku OD, 2020)'
_computing_molecular_graphics 'Olex2 (Dolomanov et al., 2009)'
_computing_publication_material 'Olex2 (Dolomanov et al., 2009)'
_computing_structure_refinement 'ShelXL (Sheldrick, 2015)'
_computing_structure_solution 'ShelXT (Sheldrick, 2015)'
_diffrn_ambient_environment N~2~
_diffrn_ambient_temperature 100.00(10)
_diffrn_detector 'CCD plate'
_diffrn_detector_area_resol_mean 5.3114
_diffrn_detector_type Atlas
_diffrn_measured_fraction_theta_full 1.000
_diffrn_measured_fraction_theta_max 0.977
_diffrn_measurement_details
;
List of Runs (angles in degrees, time in seconds):

  # Type    Start    End  Width  t~exp~   \w     \q     \k     \f   Frames
#--------------------------------------------------------------------------
  1  \w    -35.00  -6.00   1.00    1.00    --  -38.50 125.00 -30.00   29
  2  \w   -109.00 -22.00   1.00    1.00    --  -38.50 -38.00 120.00   87
  3  \w    -71.00  39.00   1.00    1.00    --  -38.50  19.00 -60.00  110
  4  \w    -74.00  -9.00   1.00    1.00    --  -38.50 125.00 -90.00   65
  5  \w     55.00  95.00   1.00    1.00    --   42.70-125.00-150.00   40
  6  \w     27.00  72.00   1.00    1.00    --   42.70-125.00  90.00   45
  7  \w     96.00 177.00   1.00    2.50    --  111.00  30.00-180.00   81
  8  \w     66.00 133.00   1.00    2.50    --  111.00 -45.00   0.00   67
  9  \w     43.00  73.00   1.00    2.50    --  111.00-143.00  37.58   30
 10  \w    110.00 176.00   1.00    2.50    --  111.00  77.00  90.00   66
 11  \w     75.00 113.00   1.00    2.50    --  111.00-125.00-180.00   38
 12  \w    103.00 140.00   1.00    2.50    --  111.00  45.00 150.00   37
 13  \w    116.00 173.00   1.00    2.50    --  111.00  77.00  30.00   57
 14  \w     45.00 110.00   1.00    2.50    --  111.00 -45.00  90.00   65
 15  \w     54.00  92.00   1.00    2.50    --  111.00-125.00 -90.00   38
 16  \w     61.00  88.00   1.00    2.50    --  111.00 -94.00  90.00   27
 17  \w     46.00 131.00   1.00    2.50    --  111.00 -61.00-120.00   85
 18  \w    106.00 172.00   1.00    2.50    --  111.00  77.00  60.00   66
 19  \w     99.00 126.00   1.00    2.50    --  111.00-143.00  37.58   27
 20  \w     75.00 109.00   1.00    2.50    --  111.00-114.00 -77.85   34
 21  \w     43.00 113.00   1.00    2.50    --  111.00-125.00  60.00   70
 22  \w     31.00 107.00   1.00    2.50    --  111.00 -94.00  60.00   76
 23  \w     86.00 161.00   1.00    2.50    --  111.00  61.00-150.00   75
 24  \w     71.00 109.00   1.00    2.50    --  111.00-110.00-152.53   38
;
_diffrn_measurement_device 'four-circle diffractometer'
_diffrn_measurement_device_type 'SuperNova, Dual, Cu at home/near, Atlas'
_diffrn_measurement_method '\w scans'
_diffrn_orient_matrix_type 'CrysAlisPro convention (1999,Acta A55,543-557)'
_diffrn_orient_matrix_UB_11 -0.1417015000
_diffrn_orient_matrix_UB_12 0.0127969000
_diffrn_orient_matrix_UB_13 0.0427267000
_diffrn_orient_matrix_UB_21 0.0473683000
_diffrn_orient_matrix_UB_22 0.0748851000
_diffrn_orient_matrix_UB_23 0.0309137000
_diffrn_orient_matrix_UB_31 -0.0509625000
_diffrn_orient_matrix_UB_32 0.0554826000
_diffrn_orient_matrix_UB_33 -0.0731188000
_diffrn_radiation_monochromator mirror
_diffrn_radiation_probe x-ray
_diffrn_radiation_type 'Cu K\a'
_diffrn_radiation_wavelength 1.54184
_diffrn_reflns_av_R_equivalents 0.0379
_diffrn_reflns_av_unetI/netI 0.0492
_diffrn_reflns_Laue_measured_fraction_full 1.000
_diffrn_reflns_Laue_measured_fraction_max 0.977
_diffrn_reflns_limit_h_max 9
_diffrn_reflns_limit_h_min -12
_diffrn_reflns_limit_k_max 20
_diffrn_reflns_limit_k_min -20
_diffrn_reflns_limit_l_max 20
_diffrn_reflns_limit_l_min -21
_diffrn_reflns_number 24263
_diffrn_reflns_point_group_measured_fraction_full 1.000
_diffrn_reflns_point_group_measured_fraction_max 0.977
_diffrn_reflns_theta_full 67.684
_diffrn_reflns_theta_max 76.455
_diffrn_reflns_theta_min 2.586
_diffrn_source 'micro-focus sealed X-ray tube'
_diffrn_source_type 'SuperNova (Cu) X-ray Source'
_exptl_absorpt_coefficient_mu 0.492
_exptl_absorpt_correction_T_max 1.000
_exptl_absorpt_correction_T_min 0.769
_exptl_absorpt_correction_type gaussian
_exptl_absorpt_process_details
;
CrysAlisPro 1.171.40.82a (Rigaku Oxford Diffraction, 2020)
Numerical absorption correction based on gaussian integration over
a multifaceted crystal model
Empirical absorption correction using spherical harmonics,
implemented in SCALE3 ABSPACK scaling algorithm.
;
_exptl_crystal_colour 'clear colourless'
_exptl_crystal_colour_lustre clear
_exptl_crystal_colour_primary colourless
_exptl_crystal_density_diffrn 1.125
_exptl_crystal_description irregular
_exptl_crystal_F_000 1012
_exptl_crystal_size_max 0.174
_exptl_crystal_size_mid 0.104
_exptl_crystal_size_min 0.102
_refine_diff_density_max 0.314
_refine_diff_density_min -0.228
_refine_diff_density_rms 0.045
_refine_ls_extinction_method none
_refine_ls_goodness_of_fit_ref 1.013
_refine_ls_hydrogen_treatment constr
_refine_ls_matrix_type full
_refine_ls_number_parameters 658
_refine_ls_number_reflns 11398
_refine_ls_number_restraints 0
_refine_ls_restrained_S_all 1.013
_refine_ls_R_factor_all 0.0633
_refine_ls_R_factor_gt 0.0482
_refine_ls_shift/su_max 0.000
_refine_ls_shift/su_mean 0.000
_refine_ls_structure_factor_coef Fsqd
_refine_ls_weighting_details 'w=1/[\s^2^(Fo^2^)+(0.0682P)^2^+0.3942P] where P=(Fo^2^+2Fc^2^)/3'
_refine_ls_weighting_scheme calc
_refine_ls_wR_factor_gt 0.1223
_refine_ls_wR_factor_ref 0.1366
_reflns_Friedel_coverage 0.000
_reflns_number_gt 8956
_reflns_number_total 11398
_reflns_threshold_expression 'I > 2\s(I)'
_cod_data_source_file d2dt00585a2.cif
_cod_data_source_block 2[1-CN][3-H]-MeCN
_cod_database_code 7709818
_shelx_shelxl_version_number 2018/3
_chemical_oxdiff_formula 'C29 H37 B2 N3'
_shelx_space_group_comment
;
The symmetry employed for this shelxl refinement is uniquely defined
by the following loop, which should always be used as a source of
symmetry information in preference to the above space-group names.
They are only intended as comments.
;
_diffrn_oxdiff_digest_frames
;
013b036e75225cbddb9c1ca94ce7185dc40135754c9
;
_reflns_odcompleteness_completeness 99.90
_reflns_odcompleteness_iscentric 1
_reflns_odcompleteness_theta 71.98
_olex2_refinement_description
;
1. Fixed Uiso
 At 1.2 times of:
  All C(H) groups, All C(H,H,H,H,H,H) groups, All N(H) groups
 At 1.5 times of:
  All C(H,H,H) groups
2. Others
 Sof(H60D)=Sof(H60E)=Sof(H60F)=1-FVAR(1)
 Sof(H60A)=Sof(H60B)=Sof(H60C)=FVAR(1)
3.a Ternary CH refined with riding coordinates:
 N1(H1), N4(H4A)
3.b Aromatic/amide H refined with riding coordinates:
 C4(H4), C5(H5), C6(H6), C8(H8), C9(H9), C10(H10), C19(H19), C20(H20),
 C21(H21), C23(H23), C24(H24), C25(H25), C33(H33), C34(H34), C35(H35), C37(H37),
  C38(H38), C39(H39), C48(H48), C49(H49), C50(H50), C52(H52), C53(H53), C54(H54)
3.c Disordered Me refined as rotating group:
 C60(H60A,H60B,H60C,H60D,H60E,H60F)
3.d Idealised Me refined as rotating group:
 C11(H11A,H11B,H11C), C12(H12A,H12B,H12C), C14(H14A,H14B,H14C), C15(H15A,H15B,
 H15C), C26(H26A,H26B,H26C), C27(H27A,H27B,H27C), C28(H28A,H28B,H28C), C29(H29A,
 H29B,H29C), C40(H40A,H40B,H40C), C41(H41A,H41B,H41C), C43(H43A,H43B,H43C),
 C44(H44A,H44B,H44C), C55(H55A,H55B,H55C), C56(H56A,H56B,H56C), C57(H57A,H57B,
 H57C), C58(H58A,H58B,H58C)
;
_olex2_date_sample_data_collection 2020-10-01
_olex2_submission_special_instructions 'No special instructions were received'
_oxdiff_exptl_absorpt_empirical_details
;
Empirical correction (ABSPACK) includes:
- Absorption correction using spherical harmonics
- Frame scaling
;
_oxdiff_exptl_absorpt_empirical_full_max 1.227
_oxdiff_exptl_absorpt_empirical_full_min 0.806

loop_
_space_group_symop_operation_xyz
'x, y, z'
'-x, -y, -z'

loop_
_atom_site_label
_atom_site_type_symbol
_atom_site_fract_x
_atom_site_fract_y
_atom_site_fract_z
_atom_site_U_iso_or_equiv
_atom_site_adp_type
_atom_site_occupancy
_atom_site_site_symmetry_order
_atom_site_calc_flag
_atom_site_refinement_flags_posn
_atom_site_refinement_flags_adp
_atom_site_refinement_flags_occupancy
_atom_site_disorder_assembly
_atom_site_disorder_group
N1 N 0.45884(13) 0.30309(7) 0.55141(7) 0.0227(2) Uani 1 1 d . . . . .
H1 H 0.550040 0.321905 0.535405 0.027 Uiso 1 1 calc R . . . .
N2 N 0.69081(13) 0.32759(7) 0.47125(7) 0.0234(3) Uani 1 1 d . . . . .
N3 N 0.35812(14) 0.56400(9) 0.37244(8) 0.0297(3) Uani 1 1 d . . . . .
N4 N -0.09464(13) 0.82572(7) 0.05331(7) 0.0218(2) Uani 1 1 d . . . . .
H4A H 0.004732 0.826621 0.042670 0.026 Uiso 1 1 calc R . . . .
N5 N 0.15330(13) 0.79888(7) -0.00609(7) 0.0221(2) Uani 1 1 d . . . . .
N6 N 0.12572(14) 0.92877(8) 0.13290(8) 0.0284(3) Uani 1 1 d . . . . .
N7 N -0.08539(17) 0.73957(11) 0.34324(10) 0.0443(4) Uani 1 1 d . . . . .
C1 C 0.31439(15) 0.53165(8) 0.16018(8) 0.0207(3) Uani 1 1 d . . . . .
C2 C 0.16770(14) 0.53637(8) 0.17376(8) 0.0196(3) Uani 1 1 d . . . . .
C3 C 0.09849(15) 0.52697(9) 0.25112(8) 0.0214(3) Uani 1 1 d . . . . .
C4 C -0.04235(15) 0.54651(9) 0.25739(9) 0.0247(3) Uani 1 1 d . . . . .
H4 H -0.086008 0.544834 0.307049 0.030 Uiso 1 1 calc R . . . .
C5 C -0.12172(15) 0.56872(9) 0.19167(9) 0.0264(3) Uani 1 1 d . . . . .
H5 H -0.214939 0.583423 0.198253 0.032 Uiso 1 1 calc R . . . .
C6 C -0.06053(15) 0.56842(9) 0.11866(9) 0.0242(3) Uani 1 1 d . . . . .
H6 H -0.113528 0.579353 0.075380 0.029 Uiso 1 1 calc R . . . .
C7 C 0.08372(15) 0.55157(8) 0.10765(8) 0.0210(3) Uani 1 1 d . . . . .
C8 C 0.14249(16) 0.55060(9) 0.03109(8) 0.0230(3) Uani 1 1 d . . . . .
H8 H 0.087176 0.558940 -0.011216 0.028 Uiso 1 1 calc R . . . .
C9 C 0.28185(16) 0.53730(9) 0.01928(8) 0.0247(3) Uani 1 1 d . . . . .
H9 H 0.321039 0.532760 -0.030597 0.030 Uiso 1 1 calc R . . . .
C10 C 0.36486(15) 0.53057(9) 0.08303(8) 0.0236(3) Uani 1 1 d . . . . .
H10 H 0.459353 0.525060 0.073118 0.028 Uiso 1 1 calc R . . . .
C11 C 0.50084(15) 0.62858(10) 0.18839(9) 0.0265(3) Uani 1 1 d . . . . .
H11A H 0.429352 0.671847 0.183840 0.040 Uiso 1 1 calc GR . . . .
H11B H 0.548049 0.625923 0.138171 0.040 Uiso 1 1 calc GR . . . .
H11C H 0.564301 0.638905 0.224872 0.040 Uiso 1 1 calc GR . . . .
C12 C 0.55171(15) 0.46525(10) 0.22471(9) 0.0268(3) Uani 1 1 d . . . . .
H12A H 0.592048 0.460543 0.173204 0.040 Uiso 1 1 calc GR . . . .
H12B H 0.511263 0.415452 0.246071 0.040 Uiso 1 1 calc GR . . . .
H12C H 0.621198 0.475261 0.257734 0.040 Uiso 1 1 calc GR . . . .
C13 C 0.37915(14) 0.55154(9) 0.30859(9) 0.0229(3) Uani 1 1 d . . . . .
C14 C 0.08433(17) 0.48737(11) 0.41010(9) 0.0309(3) Uani 1 1 d . . . . .
H14A H 0.008584 0.453751 0.422781 0.046 Uiso 1 1 calc GR . . . .
H14B H 0.052186 0.543719 0.409148 0.046 Uiso 1 1 calc GR . . . .
H14C H 0.150782 0.472962 0.448823 0.046 Uiso 1 1 calc GR . . . .
C15 C 0.23790(17) 0.39021(9) 0.32006(9) 0.0286(3) Uani 1 1 d . . . . .
H15A H 0.285715 0.392885 0.269468 0.043 Uiso 1 1 calc GR . . . .
H15B H 0.177168 0.346931 0.326632 0.043 Uiso 1 1 calc GR . . . .
H15C H 0.302854 0.379877 0.359909 0.043 Uiso 1 1 calc GR . . . .
C16 C 0.42360(16) 0.25461(9) 0.49140(9) 0.0244(3) Uani 1 1 d . . . . .
C17 C 0.52322(16) 0.24127(8) 0.42963(8) 0.0234(3) Uani 1 1 d . . . . .
C18 C 0.65601(16) 0.27238(9) 0.41879(8) 0.0241(3) Uani 1 1 d . . . . .
C19 C 0.74680(18) 0.25236(10) 0.35941(9) 0.0299(3) Uani 1 1 d . . . . .
H19 H 0.832842 0.272919 0.353533 0.036 Uiso 1 1 calc R . . . .
C20 C 0.7113(2) 0.20090(10) 0.30705(9) 0.0337(4) Uani 1 1 d . . . . .
H20 H 0.774509 0.186709 0.267745 0.040 Uiso 1 1 calc R . . . .
C21 C 0.5843(2) 0.17201(10) 0.31410(9) 0.0329(4) Uani 1 1 d . . . . .
H21 H 0.560812 0.139504 0.278366 0.039 Uiso 1 1 calc R . . . .
C22 C 0.48721(18) 0.19058(9) 0.37491(9) 0.0269(3) Uani 1 1 d . . . . .
C23 C 0.35730(19) 0.15838(10) 0.38314(10) 0.0319(4) Uani 1 1 d . . . . .
H23 H 0.334375 0.125895 0.347266 0.038 Uiso 1 1 calc R . . . .
C24 C 0.26500(18) 0.17408(10) 0.44275(10) 0.0329(4) Uani 1 1 d . . . . .
H24 H 0.179775 0.152590 0.447002 0.039 Uiso 1 1 calc R . . . .
C25 C 0.29824(17) 0.22290(10) 0.49814(10) 0.0280(3) Uani 1 1 d . . . . .
H25 H 0.235298 0.233406 0.538910 0.034 Uiso 1 1 calc R . . . .
C26 C 0.46914(17) 0.25376(9) 0.63048(9) 0.0265(3) Uani 1 1 d . . . . .
H26A H 0.530856 0.206295 0.626689 0.040 Uiso 1 1 calc GR . . . .
H26B H 0.380223 0.237139 0.650006 0.040 Uiso 1 1 calc GR . . . .
H26C H 0.502958 0.286138 0.665569 0.040 Uiso 1 1 calc GR . . . .
C27 C 0.36402(17) 0.37763(9) 0.55510(10) 0.0292(3) Uani 1 1 d . . . . .
H27A H 0.273992 0.361891 0.573262 0.044 Uiso 1 1 calc GR . . . .
H27B H 0.360471 0.408841 0.503914 0.044 Uiso 1 1 calc GR . . . .
H27C H 0.396549 0.410139 0.590492 0.044 Uiso 1 1 calc GR . . . .
C28 C 0.82082(17) 0.30302(10) 0.50873(10) 0.0305(3) Uani 1 1 d . . . . .
H28A H 0.895447 0.306220 0.469621 0.046 Uiso 1 1 calc GR . . . .
H28B H 0.818736 0.247970 0.534917 0.046 Uiso 1 1 calc GR . . . .
H28C H 0.833024 0.338864 0.546094 0.046 Uiso 1 1 calc GR . . . .
C29 C 0.68949(18) 0.41247(9) 0.43168(9) 0.0290(3) Uani 1 1 d . . . . .
H29A H 0.602346 0.427991 0.409846 0.044 Uiso 1 1 calc GR . . . .
H29B H 0.760786 0.416697 0.390603 0.044 Uiso 1 1 calc GR . . . .
H29C H 0.704474 0.448018 0.468816 0.044 Uiso 1 1 calc GR . . . .
C30 C 0.39331(15) 0.96379(8) 0.27240(8) 0.0220(3) Uani 1 1 d . . . . .
C31 C 0.29329(15) 0.95580(8) 0.33797(8) 0.0218(3) Uani 1 1 d . . . . .
C32 C 0.14585(15) 0.96158(9) 0.33086(9) 0.0231(3) Uani 1 1 d . . . . .
C33 C 0.06177(16) 0.94135(9) 0.39767(9) 0.0275(3) Uani 1 1 d . . . . .
H33 H -0.031714 0.940235 0.392446 0.033 Uiso 1 1 calc R . . . .
C34 C 0.11161(18) 0.92237(10) 0.47323(9) 0.0290(3) Uani 1 1 d . . . . .
H34 H 0.051870 0.908406 0.516426 0.035 Uiso 1 1 calc R . . . .
C35 C 0.24754(17) 0.92470(9) 0.48229(9) 0.0269(3) Uani 1 1 d . . . . .
H35 H 0.279986 0.915518 0.532239 0.032 Uiso 1 1 calc R . . . .
C36 C 0.34078(16) 0.94106(8) 0.41596(9) 0.0236(3) Uani 1 1 d . . . . .
C37 C 0.48160(17) 0.94240(9) 0.42856(9) 0.0261(3) Uani 1 1 d . . . . .
H37 H 0.511221 0.932969 0.479162 0.031 Uiso 1 1 calc R . . . .
C38 C 0.57348(16) 0.95756(9) 0.36629(9) 0.0266(3) Uani 1 1 d . . . . .
H38 H 0.665175 0.961919 0.374221 0.032 Uiso 1 1 calc R . . . .
C39 C 0.52873(16) 0.96654(9) 0.29015(9) 0.0251(3) Uani 1 1 d . . . . .
H39 H 0.594079 0.974910 0.248672 0.030 Uiso 1 1 calc R . . . .
C40 C 0.42831(18) 1.04106(11) 0.12256(10) 0.0341(4) Uani 1 1 d . . . . .
H40A H 0.520113 1.049677 0.133527 0.051 Uiso 1 1 calc GR . . . .
H40B H 0.368466 1.087748 0.132264 0.051 Uiso 1 1 calc GR . . . .
H40C H 0.426178 1.033398 0.068750 0.051 Uiso 1 1 calc GR . . . .
C41 C 0.47097(17) 0.87906(11) 0.15509(10) 0.0322(3) Uani 1 1 d . . . . .
H41A H 0.440338 0.830898 0.187012 0.048 Uiso 1 1 calc GR . . . .
H41B H 0.565395 0.884181 0.163354 0.048 Uiso 1 1 calc GR . . . .
H41C H 0.461594 0.874978 0.100986 0.048 Uiso 1 1 calc GR . . . .
C42 C 0.22538(16) 0.94441(9) 0.15682(8) 0.0236(3) Uani 1 1 d . . . . .
C43 C 0.10639(18) 1.09938(10) 0.22706(10) 0.0306(3) Uani 1 1 d . . . . .
H43A H 0.204452 1.099311 0.224883 0.046 Uiso 1 1 calc GR . . . .
H43B H 0.066777 1.138912 0.259080 0.046 Uiso 1 1 calc GR . . . .
H43C H 0.074974 1.113106 0.175172 0.046 Uiso 1 1 calc GR . . . .
C44 C -0.08899(16) 0.99111(10) 0.25131(10) 0.0302(3) Uani 1 1 d . . . . .
H44A H -0.153145 1.022924 0.281272 0.045 Uiso 1 1 calc GR . . . .
H44B H -0.098404 0.934081 0.268553 0.045 Uiso 1 1 calc GR . . . .
H44C H -0.106934 1.003613 0.196896 0.045 Uiso 1 1 calc GR . . . .
C45 C -0.14185(15) 0.77056(9) 0.00311(8) 0.0225(3) Uani 1 1 d . . . . .
C46 C -0.04401(15) 0.73718(8) -0.05099(8) 0.0209(3) Uani 1 1 d . . . . .
C47 C 0.09882(15) 0.74999(8) -0.05886(8) 0.0218(3) Uani 1 1 d . . . . .
C48 C 0.18397(16) 0.71531(9) -0.11328(8) 0.0242(3) Uani 1 1 d . . . . .
H48 H 0.276551 0.724653 -0.117740 0.029 Uiso 1 1 calc R . . . .
C49 C 0.13305(17) 0.66558(9) -0.16271(9) 0.0266(3) Uani 1 1 d . . . . .
H49 H 0.191774 0.642618 -0.199537 0.032 Uiso 1 1 calc R . . . .
C50 C -0.00269(17) 0.65138(9) -0.15616(9) 0.0254(3) Uani 1 1 d . . . . .
H50 H -0.035625 0.618454 -0.188663 0.030 Uiso 1 1 calc R . . . .
C51 C -0.09416(16) 0.68591(9) -0.10075(8) 0.0235(3) Uani 1 1 d . . . . .
C52 C -0.23380(17) 0.66896(9) -0.09295(9) 0.0276(3) Uani 1 1 d . . . . .
H52 H -0.265636 0.635259 -0.125098 0.033 Uiso 1 1 calc R . . . .
C53 C -0.32274(16) 0.70109(10) -0.03915(10) 0.0310(3) Uani 1 1 d . . . . .
H53 H -0.413885 0.688573 -0.034378 0.037 Uiso 1 1 calc R . . . .
C54 C -0.27635(16) 0.75331(10) 0.00921(9) 0.0273(3) Uani 1 1 d . . . . .
H54 H -0.337280 0.775985 0.045228 0.033 Uiso 1 1 calc R . . . .
C55 C -0.15331(17) 0.91126(9) 0.03305(9) 0.0272(3) Uani 1 1 d . . . . .
H55A H -0.250579 0.913698 0.044779 0.041 Uiso 1 1 calc GR . . . .
H55B H -0.134641 0.929044 -0.021732 0.041 Uiso 1 1 calc GR . . . .
H55C H -0.112535 0.946185 0.063030 0.041 Uiso 1 1 calc GR . . . .
C56 C -0.11775(16) 0.79615(9) 0.13837(9) 0.0261(3) Uani 1 1 d . . . . .
H56A H -0.075608 0.741817 0.149958 0.039 Uiso 1 1 calc GR . . . .
H56B H -0.214376 0.795838 0.151806 0.039 Uiso 1 1 calc GR . . . .
H56C H -0.078150 0.831739 0.168157 0.039 Uiso 1 1 calc GR . . . .
C57 C 0.2221(2) 0.86943(10) -0.04830(10) 0.0349(4) Uani 1 1 d . . . . .
H57A H 0.161708 0.900321 -0.084813 0.052 Uiso 1 1 calc GR . . . .
H57B H 0.303998 0.850500 -0.076023 0.052 Uiso 1 1 calc GR . . . .
H57C H 0.245280 0.903427 -0.011562 0.052 Uiso 1 1 calc GR . . . .
C58 C 0.24452(16) 0.74954(10) 0.04975(9) 0.0276(3) Uani 1 1 d . . . . .
H58A H 0.325537 0.729636 0.021861 0.041 Uiso 1 1 calc GR . . . .
H58B H 0.197763 0.704198 0.076970 0.041 Uiso 1 1 calc GR . . . .
H58C H 0.269610 0.782695 0.086753 0.041 Uiso 1 1 calc GR . . . .
C59 C 0.02202(18) 0.74156(11) 0.31490(10) 0.0324(4) Uani 1 1 d . . . . .
C60 C 0.15984(18) 0.74431(12) 0.27748(11) 0.0377(4) Uani 1 1 d . . . . .
H60A H 0.225655 0.736248 0.316864 0.045 Uiso 0.45(2) 1 calc GR . P . .
H60B H 0.168895 0.796498 0.246103 0.045 Uiso 0.45(2) 1 calc GR . P . .
H60C H 0.175741 0.702000 0.244841 0.045 Uiso 0.45(2) 1 calc GR . P . .
H60D H 0.154539 0.753582 0.221674 0.045 Uiso 0.55(2) 1 calc GR . P . .
H60E H 0.211299 0.693332 0.292436 0.045 Uiso 0.55(2) 1 calc GR . P . .
H60F H 0.204453 0.787831 0.293697 0.045 Uiso 0.55(2) 1 calc GR . P . .
B1 B 0.43352(16) 0.54106(10) 0.21981(9) 0.0220(3) Uani 1 1 d . . . . .
B2 B 0.15262(17) 0.47368(11) 0.32690(10) 0.0249(3) Uani 1 1 d . . . . .
B3 B 0.37755(17) 0.95995(11) 0.17898(10) 0.0240(3) Uani 1 1 d . . . . .
B4 B 0.06204(18) 1.01207(10) 0.26323(10) 0.0253(3) Uani 1 1 d . . . . .

loop_
_atom_site_aniso_label
_atom_site_aniso_U_11
_atom_site_aniso_U_22
_atom_site_aniso_U_33
_atom_site_aniso_U_23
_atom_site_aniso_U_13
_atom_site_aniso_U_12
N1 0.0264(6) 0.0182(6) 0.0242(6) -0.0045(5) -0.0039(5) -0.0011(5)
N2 0.0305(6) 0.0178(6) 0.0224(6) -0.0022(5) -0.0053(5) -0.0030(5)
N3 0.0299(7) 0.0349(7) 0.0258(7) -0.0081(5) -0.0027(5) -0.0047(5)
N4 0.0246(6) 0.0193(6) 0.0221(6) -0.0043(4) -0.0038(5) 0.0001(5)
N5 0.0260(6) 0.0177(6) 0.0226(6) -0.0017(4) -0.0028(5) -0.0035(5)
N6 0.0308(7) 0.0283(7) 0.0272(6) -0.0043(5) -0.0057(5) -0.0041(5)
N7 0.0380(9) 0.0527(10) 0.0422(9) -0.0102(7) 0.0048(7) -0.0037(7)
C1 0.0249(7) 0.0172(6) 0.0201(6) -0.0028(5) -0.0031(5) -0.0003(5)
C2 0.0240(7) 0.0145(6) 0.0203(6) -0.0024(5) -0.0018(5) -0.0020(5)
C3 0.0238(7) 0.0184(6) 0.0231(7) -0.0051(5) -0.0012(5) -0.0034(5)
C4 0.0257(7) 0.0230(7) 0.0254(7) -0.0047(5) 0.0029(6) -0.0042(6)
C5 0.0208(7) 0.0232(7) 0.0348(8) -0.0027(6) -0.0022(6) -0.0008(5)
C6 0.0257(7) 0.0195(7) 0.0275(7) -0.0005(5) -0.0072(6) -0.0028(5)
C7 0.0249(7) 0.0145(6) 0.0239(7) -0.0015(5) -0.0040(5) -0.0022(5)
C8 0.0299(7) 0.0184(6) 0.0211(7) -0.0013(5) -0.0076(6) -0.0015(5)
C9 0.0320(7) 0.0238(7) 0.0179(6) -0.0039(5) -0.0003(6) 0.0006(6)
C10 0.0236(7) 0.0237(7) 0.0230(7) -0.0032(5) -0.0007(5) 0.0008(5)
C11 0.0229(7) 0.0267(7) 0.0302(8) -0.0036(6) -0.0027(6) -0.0030(6)
C12 0.0241(7) 0.0296(8) 0.0258(7) -0.0022(6) -0.0038(6) 0.0021(6)
C13 0.0206(6) 0.0220(7) 0.0268(8) -0.0037(5) -0.0045(5) -0.0015(5)
C14 0.0305(8) 0.0408(9) 0.0219(7) -0.0029(6) -0.0001(6) -0.0104(7)
C15 0.0363(8) 0.0239(7) 0.0253(7) 0.0005(6) -0.0072(6) -0.0030(6)
C16 0.0314(7) 0.0176(6) 0.0247(7) -0.0022(5) -0.0088(6) -0.0003(6)
C17 0.0339(8) 0.0146(6) 0.0218(7) -0.0011(5) -0.0072(6) -0.0002(5)
C18 0.0356(8) 0.0163(6) 0.0204(7) -0.0014(5) -0.0045(6) -0.0017(6)
C19 0.0403(9) 0.0239(7) 0.0248(7) -0.0014(6) 0.0016(6) -0.0051(6)
C20 0.0533(10) 0.0239(8) 0.0230(7) -0.0038(6) 0.0047(7) -0.0033(7)
C21 0.0591(11) 0.0201(7) 0.0205(7) -0.0037(6) -0.0061(7) -0.0043(7)
C22 0.0414(8) 0.0178(7) 0.0221(7) -0.0001(5) -0.0093(6) -0.0034(6)
C23 0.0467(9) 0.0224(7) 0.0292(8) -0.0028(6) -0.0159(7) -0.0071(7)
C24 0.0362(8) 0.0272(8) 0.0370(9) -0.0016(6) -0.0138(7) -0.0081(7)
C25 0.0295(7) 0.0238(7) 0.0312(8) -0.0027(6) -0.0082(6) -0.0013(6)
C26 0.0330(8) 0.0245(7) 0.0226(7) -0.0032(6) -0.0044(6) -0.0028(6)
C27 0.0316(8) 0.0202(7) 0.0369(8) -0.0082(6) -0.0071(6) 0.0036(6)
C28 0.0344(8) 0.0282(8) 0.0299(8) -0.0055(6) -0.0082(6) -0.0007(6)
C29 0.0423(9) 0.0191(7) 0.0265(7) -0.0011(6) -0.0075(6) -0.0059(6)
C30 0.0284(7) 0.0156(6) 0.0221(7) -0.0012(5) -0.0045(5) -0.0028(5)
C31 0.0281(7) 0.0132(6) 0.0246(7) -0.0031(5) -0.0032(6) -0.0019(5)
C32 0.0286(7) 0.0166(6) 0.0248(7) -0.0052(5) -0.0025(6) -0.0006(5)
C33 0.0290(7) 0.0244(7) 0.0286(8) -0.0037(6) 0.0000(6) -0.0001(6)
C34 0.0372(8) 0.0234(7) 0.0243(7) -0.0006(6) 0.0036(6) 0.0010(6)
C35 0.0403(8) 0.0195(7) 0.0202(7) -0.0022(5) -0.0037(6) 0.0029(6)
C36 0.0325(8) 0.0139(6) 0.0248(7) -0.0030(5) -0.0048(6) -0.0005(5)
C37 0.0362(8) 0.0179(7) 0.0255(7) -0.0040(5) -0.0113(6) 0.0000(6)
C38 0.0282(7) 0.0216(7) 0.0314(8) -0.0031(6) -0.0095(6) -0.0043(6)
C39 0.0285(7) 0.0207(7) 0.0262(7) -0.0024(5) -0.0030(6) -0.0039(6)
C40 0.0340(8) 0.0395(9) 0.0280(8) 0.0033(7) -0.0039(6) -0.0113(7)
C41 0.0283(8) 0.0391(9) 0.0321(8) -0.0147(7) -0.0029(6) -0.0011(7)
C42 0.0291(7) 0.0219(7) 0.0195(7) -0.0021(5) -0.0012(5) -0.0012(6)
C43 0.0359(8) 0.0235(7) 0.0318(8) 0.0000(6) -0.0087(6) 0.0001(6)
C44 0.0287(8) 0.0309(8) 0.0307(8) -0.0038(6) -0.0040(6) 0.0003(6)
C45 0.0278(7) 0.0180(6) 0.0221(7) -0.0031(5) -0.0048(5) -0.0007(5)
C46 0.0279(7) 0.0157(6) 0.0186(6) 0.0003(5) -0.0047(5) 0.0000(5)
C47 0.0291(7) 0.0165(6) 0.0192(6) 0.0002(5) -0.0035(5) -0.0012(5)
C48 0.0271(7) 0.0226(7) 0.0215(7) 0.0006(5) -0.0006(5) -0.0012(6)
C49 0.0362(8) 0.0227(7) 0.0194(7) -0.0011(5) 0.0010(6) 0.0008(6)
C50 0.0371(8) 0.0187(7) 0.0206(7) -0.0025(5) -0.0062(6) -0.0011(6)
C51 0.0329(8) 0.0167(6) 0.0205(7) 0.0001(5) -0.0055(6) -0.0011(5)
C52 0.0340(8) 0.0233(7) 0.0274(7) -0.0053(6) -0.0087(6) -0.0042(6)
C53 0.0255(7) 0.0331(8) 0.0360(8) -0.0070(7) -0.0054(6) -0.0054(6)
C54 0.0256(7) 0.0273(8) 0.0298(8) -0.0071(6) -0.0022(6) -0.0006(6)
C55 0.0344(8) 0.0178(7) 0.0300(8) -0.0044(5) -0.0086(6) 0.0017(6)
C56 0.0316(7) 0.0251(7) 0.0219(7) -0.0035(5) -0.0023(6) -0.0020(6)
C57 0.0514(10) 0.0244(8) 0.0299(8) -0.0021(6) 0.0012(7) -0.0152(7)
C58 0.0288(7) 0.0252(7) 0.0297(8) -0.0049(6) -0.0087(6) 0.0007(6)
C59 0.0371(9) 0.0324(8) 0.0274(8) -0.0033(6) -0.0063(7) 0.0014(7)
C60 0.0342(9) 0.0403(10) 0.0344(9) 0.0049(7) -0.0005(7) 0.0030(7)
B1 0.0208(7) 0.0245(8) 0.0207(7) -0.0028(6) -0.0020(6) -0.0009(6)
B2 0.0262(8) 0.0279(8) 0.0217(8) -0.0025(6) -0.0028(6) -0.0084(6)
B3 0.0248(8) 0.0251(8) 0.0224(8) -0.0026(6) -0.0027(6) -0.0035(6)
B4 0.0285(8) 0.0228(8) 0.0248(8) -0.0053(6) -0.0018(6) 0.0011(6)

loop_
_atom_type_symbol
_atom_type_description
_atom_type_scat_dispersion_real
_atom_type_scat_dispersion_imag
_atom_type_scat_source
C C 0.0181 0.0091 'International Tables Vol C Tables 4.2.6.8 and 6.1.1.4'
H H 0.0000 0.0000 'International Tables Vol C Tables 4.2.6.8 and 6.1.1.4'
B B 0.0090 0.0039 'International Tables Vol C Tables 4.2.6.8 and 6.1.1.4'
N N 0.0311 0.0180 'International Tables Vol C Tables 4.2.6.8 and 6.1.1.4'

loop_
_exptl_crystal_face_index_h
_exptl_crystal_face_index_k
_exptl_crystal_face_index_l
_exptl_crystal_face_perp_dist
-1 5 -3 0.0646
1 -5 3 0.0646
1 5 4 0.0509
-1 -5 -4 0.0509
-5 2 3 0.0746
5 -2 -3 0.0746
-1 3 -5 0.0518
1 -3 5 0.0518
-1 -3 5 0.0663
1 3 -5 0.0663

loop_
_geom_angle_atom_site_label_1
_geom_angle_atom_site_label_2
_geom_angle_atom_site_label_3
_geom_angle
_geom_angle_site_symmetry_1
_geom_angle_site_symmetry_3
_geom_angle_publ_flag
C16 N1 H1 106.7 . . ?
C16 N1 C26 112.86(11) . . ?
C16 N1 C27 112.41(11) . . ?
C26 N1 H1 106.7 . . ?
C27 N1 H1 106.7 . . ?
C27 N1 C26 110.98(12) . . ?
C18 N2 C28 113.88(12) . . ?
C18 N2 C29 111.37(11) . . ?
C28 N2 C29 110.92(12) . . ?
C45 N4 H4A 106.6 . . ?
C45 N4 C55 112.10(11) . . ?
C45 N4 C56 113.02(12) . . ?
C55 N4 H4A 106.6 . . ?
C55 N4 C56 111.44(12) . . ?
C56 N4 H4A 106.6 . . ?
C47 N5 C57 112.59(12) . . ?
C47 N5 C58 112.39(11) . . ?
C57 N5 C58 110.67(13) . . ?
C2 C1 B1 129.58(13) . . ?
C10 C1 C2 116.43(12) . . ?
C10 C1 B1 113.30(13) . . ?
C1 C2 C3 123.56(12) . . ?
C7 C2 C1 118.93(13) . . ?
C7 C2 C3 117.50(13) . . ?
C2 C3 B2 126.66(13) . . ?
C4 C3 C2 118.21(13) . . ?
C4 C3 B2 112.59(13) . . ?
C3 C4 H4 118.6 . . ?
C3 C4 C5 122.89(14) . . ?
C5 C4 H4 118.6 . . ?
C4 C5 H5 120.3 . . ?
C6 C5 C4 119.34(14) . . ?
C6 C5 H5 120.3 . . ?
C5 C6 H6 119.6 . . ?
C5 C6 C7 120.81(13) . . ?
C7 C6 H6 119.6 . . ?
C6 C7 C2 120.37(13) . . ?
C8 C7 C2 120.73(13) . . ?
C8 C7 C6 118.90(13) . . ?
C7 C8 H8 120.2 . . ?
C9 C8 C7 119.61(13) . . ?
C9 C8 H8 120.2 . . ?
C8 C9 H9 120.2 . . ?
C8 C9 C10 119.52(14) . . ?
C10 C9 H9 120.2 . . ?
C1 C10 C9 124.02(14) . . ?
C1 C10 H10 118.0 . . ?
C9 C10 H10 118.0 . . ?
H11A C11 H11B 109.5 . . ?
H11A C11 H11C 109.5 . . ?
H11B C11 H11C 109.5 . . ?
B1 C11 H11A 109.5 . . ?
B1 C11 H11B 109.5 . . ?
B1 C11 H11C 109.5 . . ?
H12A C12 H12B 109.5 . . ?
H12A C12 H12C 109.5 . . ?
H12B C12 H12C 109.5 . . ?
B1 C12 H12A 109.5 . . ?
B1 C12 H12B 109.5 . . ?
B1 C12 H12C 109.5 . . ?
N3 C13 B1 170.05(15) . . ?
H14A C14 H14B 109.5 . . ?
H14A C14 H14C 109.5 . . ?
H14B C14 H14C 109.5 . . ?
B2 C14 H14A 109.5 . . ?
B2 C14 H14B 109.5 . . ?
B2 C14 H14C 109.5 . . ?
H15A C15 H15B 109.5 . . ?
H15A C15 H15C 109.5 . . ?
H15B C15 H15C 109.5 . . ?
B2 C15 H15A 109.5 . . ?
B2 C15 H15B 109.5 . . ?
B2 C15 H15C 109.5 . . ?
C17 C16 N1 118.46(13) . . ?
C25 C16 N1 118.97(14) . . ?
C25 C16 C17 122.55(14) . . ?
C16 C17 C18 125.69(13) . . ?
C16 C17 C22 116.55(14) . . ?
C18 C17 C22 117.74(14) . . ?
C17 C18 N2 118.24(13) . . ?
C19 C18 N2 120.85(15) . . ?
C19 C18 C17 120.89(14) . . ?
C18 C19 H19 119.6 . . ?
C18 C19 C20 120.79(16) . . ?
C20 C19 H19 119.6 . . ?
C19 C20 H20 120.0 . . ?
C21 C20 C19 120.01(16) . . ?
C21 C20 H20 120.0 . . ?
C20 C21 H21 119.4 . . ?
C20 C21 C22 121.23(15) . . ?
C22 C21 H21 119.4 . . ?
C21 C22 C17 119.29(15) . . ?
C23 C22 C17 119.87(15) . . ?
C23 C22 C21 120.82(15) . . ?
C22 C23 H23 119.4 . . ?
C24 C23 C22 121.14(15) . . ?
C24 C23 H23 119.4 . . ?
C23 C24 H24 119.9 . . ?
C23 C24 C25 120.27(16) . . ?
C25 C24 H24 119.9 . . ?
C16 C25 C24 119.59(16) . . ?
C16 C25 H25 120.2 . . ?
C24 C25 H25 120.2 . . ?
N1 C26 H26A 109.5 . . ?
N1 C26 H26B 109.5 . . ?
N1 C26 H26C 109.5 . . ?
H26A C26 H26B 109.5 . . ?
H26A C26 H26C 109.5 . . ?
H26B C26 H26C 109.5 . . ?
N1 C27 H27A 109.5 . . ?
N1 C27 H27B 109.5 . . ?
N1 C27 H27C 109.5 . . ?
H27A C27 H27B 109.5 . . ?
H27A C27 H27C 109.5 . . ?
H27B C27 H27C 109.5 . . ?
N2 C28 H28A 109.5 . . ?
N2 C28 H28B 109.5 . . ?
N2 C28 H28C 109.5 . . ?
H28A C28 H28B 109.5 . . ?
H28A C28 H28C 109.5 . . ?
H28B C28 H28C 109.5 . . ?
N2 C29 H29A 109.5 . . ?
N2 C29 H29B 109.5 . . ?
N2 C29 H29C 109.5 . . ?
H29A C29 H29B 109.5 . . ?
H29A C29 H29C 109.5 . . ?
H29B C29 H29C 109.5 . . ?
C31 C30 B3 130.54(13) . . ?
C39 C30 C31 116.35(13) . . ?
C39 C30 B3 112.72(13) . . ?
C30 C31 C32 124.31(13) . . ?
C36 C31 C30 118.66(13) . . ?
C36 C31 C32 117.02(13) . . ?
C31 C32 B4 127.75(14) . . ?
C33 C32 C31 118.46(13) . . ?
C33 C32 B4 111.20(13) . . ?
C32 C33 H33 118.5 . . ?
C32 C33 C34 123.02(15) . . ?
C34 C33 H33 118.5 . . ?
C33 C34 H34 120.3 . . ?
C35 C34 C33 119.44(15) . . ?
C35 C34 H34 120.3 . . ?
C34 C35 H35 119.7 . . ?
C34 C35 C36 120.57(14) . . ?
C36 C35 H35 119.7 . . ?
C35 C36 C31 120.89(14) . . ?
C37 C36 C31 120.76(14) . . ?
C37 C36 C35 118.35(13) . . ?
C36 C37 H37 120.1 . . ?
C38 C37 C36 119.77(13) . . ?
C38 C37 H37 120.1 . . ?
C37 C38 H38 120.3 . . ?
C37 C38 C39 119.49(14) . . ?
C39 C38 H38 120.3 . . ?
C30 C39 C38 124.48(15) . . ?
C30 C39 H39 117.8 . . ?
C38 C39 H39 117.8 . . ?
H40A C40 H40B 109.5 . . ?
H40A C40 H40C 109.5 . . ?
H40B C40 H40C 109.5 . . ?
B3 C40 H40A 109.5 . . ?
B3 C40 H40B 109.5 . . ?
B3 C40 H40C 109.5 . . ?
H41A C41 H41B 109.5 . . ?
H41A C41 H41C 109.5 . . ?
H41B C41 H41C 109.5 . . ?
B3 C41 H41A 109.5 . . ?
B3 C41 H41B 109.5 . . ?
B3 C41 H41C 109.5 . . ?
N6 C42 B3 170.92(16) . . ?
H43A C43 H43B 109.5 . . ?
H43A C43 H43C 109.5 . . ?
H43B C43 H43C 109.5 . . ?
B4 C43 H43A 109.5 . . ?
B4 C43 H43B 109.5 . . ?
B4 C43 H43C 109.5 . . ?
H44A C44 H44B 109.5 . . ?
H44A C44 H44C 109.5 . . ?
H44B C44 H44C 109.5 . . ?
B4 C44 H44A 109.5 . . ?
B4 C44 H44B 109.5 . . ?
B4 C44 H44C 109.5 . . ?
C46 C45 N4 118.12(13) . . ?
C54 C45 N4 119.61(13) . . ?
C54 C45 C46 122.27(14) . . ?
C45 C46 C47 125.52(13) . . ?
C45 C46 C51 116.73(14) . . ?
C47 C46 C51 117.75(13) . . ?
C46 C47 N5 118.62(13) . . ?
C48 C47 N5 120.57(13) . . ?
C48 C47 C46 120.79(13) . . ?
C47 C48 H48 119.5 . . ?
C47 C48 C49 120.97(14) . . ?
C49 C48 H48 119.5 . . ?
C48 C49 H49 120.1 . . ?
C50 C49 C48 119.74(14) . . ?
C50 C49 H49 120.1 . . ?
C49 C50 H50 119.4 . . ?
C49 C50 C51 121.15(14) . . ?
C51 C50 H50 119.4 . . ?
C50 C51 C46 119.59(14) . . ?
C52 C51 C46 119.72(14) . . ?
C52 C51 C50 120.68(14) . . ?
C51 C52 H52 119.4 . . ?
C53 C52 C51 121.28(14) . . ?
C53 C52 H52 119.4 . . ?
C52 C53 H53 120.0 . . ?
C52 C53 C54 119.99(15) . . ?
C54 C53 H53 120.0 . . ?
C45 C54 C53 119.98(15) . . ?
C45 C54 H54 120.0 . . ?
C53 C54 H54 120.0 . . ?
N4 C55 H55A 109.5 . . ?
N4 C55 H55B 109.5 . . ?
N4 C55 H55C 109.5 . . ?
H55A C55 H55B 109.5 . . ?
H55A C55 H55C 109.5 . . ?
H55B C55 H55C 109.5 . . ?
N4 C56 H56A 109.5 . . ?
N4 C56 H56B 109.5 . . ?
N4 C56 H56C 109.5 . . ?
H56A C56 H56B 109.5 . . ?
H56A C56 H56C 109.5 . . ?
H56B C56 H56C 109.5 . . ?
N5 C57 H57A 109.5 . . ?
N5 C57 H57B 109.5 . . ?
N5 C57 H57C 109.5 . . ?
H57A C57 H57B 109.5 . . ?
H57A C57 H57C 109.5 . . ?
H57B C57 H57C 109.5 . . ?
N5 C58 H58A 109.5 . . ?
N5 C58 H58B 109.5 . . ?
N5 C58 H58C 109.5 . . ?
H58A C58 H58B 109.5 . . ?
H58A C58 H58C 109.5 . . ?
H58B C58 H58C 109.5 . . ?
N7 C59 C60 179.3(2) . . ?
C59 C60 H60A 109.5 . . ?
C59 C60 H60B 109.5 . . ?
C59 C60 H60C 109.5 . . ?
C59 C60 H60D 109.5 . . ?
C59 C60 H60E 109.5 . . ?
C59 C60 H60F 109.5 . . ?
H60A C60 H60B 109.5 . . ?
H60A C60 H60C 109.5 . . ?
H60A C60 H60D 141.1 . . ?
H60A C60 H60E 56.3 . . ?
H60A C60 H60F 56.3 . . ?
H60B C60 H60C 109.5 . . ?
H60B C60 H60D 56.3 . . ?
H60B C60 H60E 141.1 . . ?
H60B C60 H60F 56.3 . . ?
H60C C60 H60D 56.3 . . ?
H60C C60 H60E 56.3 . . ?
H60C C60 H60F 141.1 . . ?
H60D C60 H60E 109.5 . . ?
H60D C60 H60F 109.5 . . ?
H60E C60 H60F 109.5 . . ?
C1 B1 C11 107.10(12) . . ?
C12 B1 C1 112.84(12) . . ?
C12 B1 C11 110.87(12) . . ?
C13 B1 C1 115.58(12) . . ?
C13 B1 C11 102.64(12) . . ?
C13 B1 C12 107.35(12) . . ?
C3 B2 C14 119.91(14) . . ?
C3 B2 C15 119.49(13) . . ?
C15 B2 C14 117.66(14) . . ?
C30 B3 C41 108.11(12) . . ?
C40 B3 C30 112.74(13) . . ?
C40 B3 C41 108.83(14) . . ?
C42 B3 C30 114.89(13) . . ?
C42 B3 C40 108.56(12) . . ?
C42 B3 C41 103.14(12) . . ?
C32 B4 C44 120.29(14) . . ?
C43 B4 C32 118.80(14) . . ?
C43 B4 C44 117.76(13) . . ?

loop_
_geom_bond_atom_site_label_1
_geom_bond_atom_site_label_2
_geom_bond_distance
_geom_bond_site_symmetry_2
_geom_bond_publ_flag
N1 H1 0.9800 . ?
N1 C16 1.4790(18) . ?
N1 C26 1.4940(18) . ?
N1 C27 1.4911(18) . ?
N2 C18 1.4561(18) . ?
N2 C28 1.4729(19) . ?
N2 C29 1.4731(19) . ?
N3 C13 1.155(2) . ?
N4 H4A 0.9800 . ?
N4 C45 1.4726(18) . ?
N4 C55 1.4893(18) . ?
N4 C56 1.4893(19) . ?
N5 C47 1.4618(18) . ?
N5 C57 1.473(2) . ?
N5 C58 1.4753(18) . ?
N6 C42 1.152(2) . ?
N7 C59 1.131(3) . ?
C1 C2 1.439(2) . ?
C1 C10 1.392(2) . ?
C1 B1 1.645(2) . ?
C2 C3 1.450(2) . ?
C2 C7 1.4381(19) . ?
C3 C4 1.393(2) . ?
C3 B2 1.571(2) . ?
C4 H4 0.9300 . ?
C4 C5 1.412(2) . ?
C5 H5 0.9300 . ?
C5 C6 1.360(2) . ?
C6 H6 0.9300 . ?
C6 C7 1.424(2) . ?
C7 C8 1.408(2) . ?
C8 H8 0.9300 . ?
C8 C9 1.372(2) . ?
C9 H9 0.9300 . ?
C9 C10 1.404(2) . ?
C10 H10 0.9300 . ?
C11 H11A 0.9600 . ?
C11 H11B 0.9600 . ?
C11 H11C 0.9600 . ?
C11 B1 1.649(2) . ?
C12 H12A 0.9600 . ?
C12 H12B 0.9600 . ?
C12 H12C 0.9600 . ?
C12 B1 1.636(2) . ?
C13 B1 1.619(2) . ?
C14 H14A 0.9600 . ?
C14 H14B 0.9600 . ?
C14 H14C 0.9600 . ?
C14 B2 1.583(2) . ?
C15 H15A 0.9600 . ?
C15 H15B 0.9600 . ?
C15 H15C 0.9600 . ?
C15 B2 1.573(2) . ?
C16 C17 1.425(2) . ?
C16 C25 1.368(2) . ?
C17 C18 1.431(2) . ?
C17 C22 1.435(2) . ?
C18 C19 1.371(2) . ?
C19 H19 0.9300 . ?
C19 C20 1.412(2) . ?
C20 H20 0.9300 . ?
C20 C21 1.363(3) . ?
C21 H21 0.9300 . ?
C21 C22 1.418(3) . ?
C22 C23 1.413(2) . ?
C23 H23 0.9300 . ?
C23 C24 1.363(3) . ?
C24 H24 0.9300 . ?
C24 C25 1.413(2) . ?
C25 H25 0.9300 . ?
C26 H26A 0.9600 . ?
C26 H26B 0.9600 . ?
C26 H26C 0.9600 . ?
C27 H27A 0.9600 . ?
C27 H27B 0.9600 . ?
C27 H27C 0.9600 . ?
C28 H28A 0.9600 . ?
C28 H28B 0.9600 . ?
C28 H28C 0.9600 . ?
C29 H29A 0.9600 . ?
C29 H29B 0.9600 . ?
C29 H29C 0.9600 . ?
C30 C31 1.444(2) . ?
C30 C39 1.391(2) . ?
C30 B3 1.646(2) . ?
C31 C32 1.455(2) . ?
C31 C36 1.440(2) . ?
C32 C33 1.388(2) . ?
C32 B4 1.577(2) . ?
C33 H33 0.9300 . ?
C33 C34 1.412(2) . ?
C34 H34 0.9300 . ?
C34 C35 1.358(2) . ?
C35 H35 0.9300 . ?
C35 C36 1.424(2) . ?
C36 C37 1.417(2) . ?
C37 H37 0.9300 . ?
C37 C38 1.362(2) . ?
C38 H38 0.9300 . ?
C38 C39 1.402(2) . ?
C39 H39 0.9300 . ?
C40 H40A 0.9600 . ?
C40 H40B 0.9600 . ?
C40 H40C 0.9600 . ?
C40 B3 1.634(2) . ?
C41 H41A 0.9600 . ?
C41 H41B 0.9600 . ?
C41 H41C 0.9600 . ?
C41 B3 1.648(2) . ?
C42 B3 1.618(2) . ?
C43 H43A 0.9600 . ?
C43 H43B 0.9600 . ?
C43 H43C 0.9600 . ?
C43 B4 1.575(2) . ?
C44 H44A 0.9600 . ?
C44 H44B 0.9600 . ?
C44 H44C 0.9600 . ?
C44 B4 1.584(2) . ?
C45 C46 1.428(2) . ?
C45 C54 1.367(2) . ?
C46 C47 1.429(2) . ?
C46 C51 1.433(2) . ?
C47 C48 1.372(2) . ?
C48 H48 0.9300 . ?
C48 C49 1.414(2) . ?
C49 H49 0.9300 . ?
C49 C50 1.365(2) . ?
C50 H50 0.9300 . ?
C50 C51 1.416(2) . ?
C51 C52 1.415(2) . ?
C52 H52 0.9300 . ?
C52 C53 1.365(2) . ?
C53 H53 0.9300 . ?
C53 C54 1.411(2) . ?
C54 H54 0.9300 . ?
C55 H55A 0.9600 . ?
C55 H55B 0.9600 . ?
C55 H55C 0.9600 . ?
C56 H56A 0.9600 . ?
C56 H56B 0.9600 . ?
C56 H56C 0.9600 . ?
C57 H57A 0.9600 . ?
C57 H57B 0.9600 . ?
C57 H57C 0.9600 . ?
C58 H58A 0.9600 . ?
C58 H58B 0.9600 . ?
C58 H58C 0.9600 . ?
C59 C60 1.458(3) . ?
C60 H60A 0.9600 . ?
C60 H60B 0.9600 . ?
C60 H60C 0.9600 . ?
C60 H60D 0.9600 . ?
C60 H60E 0.9600 . ?
C60 H60F 0.9600 . ?

loop_
_geom_torsion_atom_site_label_1
_geom_torsion_atom_site_label_2
_geom_torsion_atom_site_label_3
_geom_torsion_atom_site_label_4
_geom_torsion
_geom_torsion_site_symmetry_1
_geom_torsion_site_symmetry_2
_geom_torsion_site_symmetry_3
_geom_torsion_site_symmetry_4
_geom_torsion_publ_flag
N1 C16 C17 C18 -1.5(2) . . . . ?
N1 C16 C17 C22 177.04(12) . . . . ?
N1 C16 C25 C24 -177.81(13) . . . . ?
N2 C18 C19 C20 -177.96(13) . . . . ?
N4 C45 C46 C47 2.7(2) . . . . ?
N4 C45 C46 C51 -178.00(11) . . . . ?
N4 C45 C54 C53 179.44(13) . . . . ?
N5 C47 C48 C49 177.76(12) . . . . ?
C1 C2 C3 C4 169.17(13) . . . . ?
C1 C2 C3 B2 -30.3(2) . . . . ?
C1 C2 C7 C6 -170.82(13) . . . . ?
C1 C2 C7 C8 8.8(2) . . . . ?
C2 C1 C10 C9 2.8(2) . . . . ?
C2 C1 B1 C11 -109.33(16) . . . . ?
C2 C1 B1 C12 128.40(15) . . . . ?
C2 C1 B1 C13 4.3(2) . . . . ?
C2 C3 C4 C5 5.1(2) . . . . ?
C2 C3 B2 C14 164.25(14) . . . . ?
C2 C3 B2 C15 -35.6(2) . . . . ?
C2 C7 C8 C9 -1.9(2) . . . . ?
C3 C2 C7 C6 8.90(19) . . . . ?
C3 C2 C7 C8 -171.52(13) . . . . ?
C3 C4 C5 C6 2.5(2) . . . . ?
C4 C3 B2 C14 -34.32(19) . . . . ?
C4 C3 B2 C15 125.85(15) . . . . ?
C4 C5 C6 C7 -4.4(2) . . . . ?
C5 C6 C7 C2 -1.4(2) . . . . ?
C5 C6 C7 C8 178.99(14) . . . . ?
C6 C7 C8 C9 177.73(14) . . . . ?
C7 C2 C3 C4 -10.53(19) . . . . ?
C7 C2 C3 B2 149.98(14) . . . . ?
C7 C8 C9 C10 -4.5(2) . . . . ?
C8 C9 C10 C1 4.0(2) . . . . ?
C10 C1 C2 C3 171.33(13) . . . . ?
C10 C1 C2 C7 -8.98(19) . . . . ?
C10 C1 B1 C11 60.65(16) . . . . ?
C10 C1 B1 C12 -61.62(17) . . . . ?
C10 C1 B1 C13 174.29(12) . . . . ?
C16 C17 C18 N2 -4.9(2) . . . . ?
C16 C17 C18 C19 176.66(14) . . . . ?
C16 C17 C22 C21 -177.23(13) . . . . ?
C16 C17 C22 C23 1.4(2) . . . . ?
C17 C16 C25 C24 0.8(2) . . . . ?
C17 C18 C19 C20 0.4(2) . . . . ?
C17 C22 C23 C24 -0.5(2) . . . . ?
C18 C17 C22 C21 1.4(2) . . . . ?
C18 C17 C22 C23 179.98(13) . . . . ?
C18 C19 C20 C21 1.5(2) . . . . ?
C19 C20 C21 C22 -1.9(2) . . . . ?
C20 C21 C22 C17 0.5(2) . . . . ?
C20 C21 C22 C23 -178.10(15) . . . . ?
C21 C22 C23 C24 178.12(15) . . . . ?
C22 C17 C18 N2 176.58(12) . . . . ?
C22 C17 C18 C19 -1.8(2) . . . . ?
C22 C23 C24 C25 -0.4(2) . . . . ?
C23 C24 C25 C16 0.2(2) . . . . ?
C25 C16 C17 C18 179.97(14) . . . . ?
C25 C16 C17 C22 -1.5(2) . . . . ?
C26 N1 C16 C17 -113.41(14) . . . . ?
C26 N1 C16 C25 65.21(17) . . . . ?
C27 N1 C16 C17 120.14(14) . . . . ?
C27 N1 C16 C25 -61.24(17) . . . . ?
C28 N2 C18 C17 127.78(14) . . . . ?
C28 N2 C18 C19 -53.81(18) . . . . ?
C29 N2 C18 C17 -105.88(15) . . . . ?
C29 N2 C18 C19 72.52(18) . . . . ?
C30 C31 C32 C33 170.98(14) . . . . ?
C30 C31 C32 B4 -29.0(2) . . . . ?
C30 C31 C36 C35 -173.74(13) . . . . ?
C30 C31 C36 C37 6.2(2) . . . . ?
C31 C30 C39 C38 3.7(2) . . . . ?
C31 C30 B3 C40 124.88(16) . . . . ?
C31 C30 B3 C41 -114.77(16) . . . . ?
C31 C30 B3 C42 -0.2(2) . . . . ?
C31 C32 C33 C34 5.8(2) . . . . ?
C31 C32 B4 C43 -39.0(2) . . . . ?
C31 C32 B4 C44 161.46(14) . . . . ?
C31 C36 C37 C38 -0.2(2) . . . . ?
C32 C31 C36 C35 6.2(2) . . . . ?
C32 C31 C36 C37 -173.86(13) . . . . ?
C32 C33 C34 C35 0.9(2) . . . . ?
C33 C32 B4 C43 122.18(16) . . . . ?
C33 C32 B4 C44 -37.3(2) . . . . ?
C33 C34 C35 C36 -3.9(2) . . . . ?
C34 C35 C36 C31 0.2(2) . . . . ?
C34 C35 C36 C37 -179.69(14) . . . . ?
C35 C36 C37 C38 179.74(14) . . . . ?
C36 C31 C32 C33 -9.0(2) . . . . ?
C36 C31 C32 B4 151.04(14) . . . . ?
C36 C37 C38 C39 -4.0(2) . . . . ?
C37 C38 C39 C30 2.3(2) . . . . ?
C39 C30 C31 C32 172.38(13) . . . . ?
C39 C30 C31 C36 -7.65(19) . . . . ?
C39 C30 B3 C40 -62.77(17) . . . . ?
C39 C30 B3 C41 57.58(16) . . . . ?
C39 C30 B3 C42 172.13(13) . . . . ?
C45 C46 C47 N5 2.2(2) . . . . ?
C45 C46 C47 C48 -179.59(13) . . . . ?
C45 C46 C51 C50 179.50(13) . . . . ?
C45 C46 C51 C52 -1.80(19) . . . . ?
C46 C45 C54 C53 -0.2(2) . . . . ?
C46 C47 C48 C49 -0.4(2) . . . . ?
C46 C51 C52 C53 0.5(2) . . . . ?
C47 C46 C51 C50 -1.13(19) . . . . ?
C47 C46 C51 C52 177.58(13) . . . . ?
C47 C48 C49 C50 -0.3(2) . . . . ?
C48 C49 C50 C51 0.2(2) . . . . ?
C49 C50 C51 C46 0.5(2) . . . . ?
C49 C50 C51 C52 -178.21(14) . . . . ?
C50 C51 C52 C53 179.24(14) . . . . ?
C51 C46 C47 N5 -177.09(11) . . . . ?
C51 C46 C47 C48 1.1(2) . . . . ?
C51 C52 C53 C54 1.0(2) . . . . ?
C52 C53 C54 C45 -1.1(2) . . . . ?
C54 C45 C46 C47 -177.67(14) . . . . ?
C54 C45 C46 C51 1.7(2) . . . . ?
C55 N4 C45 C46 111.79(14) . . . . ?
C55 N4 C45 C54 -67.87(18) . . . . ?
C56 N4 C45 C46 -121.25(14) . . . . ?
C56 N4 C45 C54 59.09(17) . . . . ?
C57 N5 C47 C46 -122.99(15) . . . . ?
C57 N5 C47 C48 58.82(18) . . . . ?
C58 N5 C47 C46 111.21(14) . . . . ?
C58 N5 C47 C48 -66.98(17) . . . . ?
B1 C1 C2 C3 -19.0(2) . . . . ?
B1 C1 C2 C7 160.74(14) . . . . ?
B1 C1 C10 C9 -168.54(14) . . . . ?
B2 C3 C4 C5 -158.03(14) . . . . ?
B3 C30 C31 C32 -15.5(2) . . . . ?
B3 C30 C31 C36 164.47(14) . . . . ?
B3 C30 C39 C38 -169.80(14) . . . . ?
B4 C32 C33 C34 -157.40(15) . . . . ?

loop_
_exptl_oxdiff_crystal_face_indexfrac_h
_exptl_oxdiff_crystal_face_indexfrac_k
_exptl_oxdiff_crystal_face_indexfrac_l
_exptl_oxdiff_crystal_face_x
_exptl_oxdiff_crystal_face_y
_exptl_oxdiff_crystal_face_z
-1.0078 4.9798 -2.9997 0.0784 0.2324 0.5470
1.0078 -4.9798 2.9997 -0.0784 -0.2324 -0.5470
0.9953 4.9818 3.9766 0.0926 0.5431 -0.0651
-0.9953 -4.9818 -3.9766 -0.0926 -0.5431 0.0651
-4.9917 1.9754 2.9733 0.8597 0.0034 0.1466
4.9917 -1.9754 -2.9733 -0.8597 -0.0034 -0.1466
-1.0070 2.9885 -4.9879 -0.0322 0.0219 0.5818
1.0070 -2.9885 4.9879 0.0322 -0.0219 -0.5818
-0.9898 -2.9946 4.9835 0.3149 -0.1171 -0.4801
0.9898 2.9946 -4.9835 -0.3149 0.1171 0.4801
